data_4324136
loop_
_publ_author_name
'Juan Forni\'es'
'Consuelo Fortu\~no'
'Susana Ib\'a\~nez'
'Antonio Mart\'in'
'Pilar Romero'
'Piero Mastrorilli'
'Vito Gallo'

_publ_section_title
;
 Synthesis, Dynamic Behavior, and Reactivity of New Unsaturated
 Heterotrinuclear 46 Valence Electron Complexes Polynuclear Homo- or
 Heterometallic Palladium(II)-Platinum(II) Pentafluorophenyl Complexes
 Containing Bridging Diphenylphosphido Ligands. 27. For part 26, see ref
 1.
;
_journal_name_full 'Inorganic Chemistry'
_journal_page_first 285
_journal_page_last 298
_journal_paper_doi 10.1021/ic101934t
_journal_volume 50
_journal_year 2011
_chemical_formula_sum 'C77.7 H50.9 Cl0.4 F20 O P4 Pd Pt2'
_chemical_formula_weight 2015.12
_chemical_name_systematic
; 
 ? 
;
_space_group_IT_number 2
_symmetry_cell_setting triclinic
_symmetry_space_group_name_Hall '-P 1'
_symmetry_space_group_name_H-M 'P -1'
_atom_sites_solution_hydrogens geom
_atom_sites_solution_primary direct
_atom_sites_solution_secondary difmap
_audit_creation_method SHELXL-97
_cell_angle_alpha 95.649(3)
_cell_angle_beta 96.502(3)
_cell_angle_gamma 108.579(3)
_cell_formula_units_Z 2
_cell_length_a 11.8043(19)
_cell_length_b 15.666(3)
_cell_length_c 21.543(4)
_cell_measurement_reflns_used 1010
_cell_measurement_temperature 100(2)
_cell_measurement_theta_max 23.54
_cell_measurement_theta_min 4.01
_cell_volume 3713.5(12)
_computing_cell_refinement 'Bruker SMART'
_computing_data_collection 'Bruker SMART'
_computing_data_reduction 'Bruker SAINT'
_computing_molecular_graphics 'Bruker SHELXTL'
_computing_publication_material 'Bruker SHELXTL'
_computing_structure_refinement 'SHELXL-97 (Sheldrick, 1997)'
_computing_structure_solution 'SHELXS-97 (Sheldrick, 1990)'
_diffrn_ambient_temperature 100(2)
_diffrn_measured_fraction_theta_full 0.989
_diffrn_measured_fraction_theta_max 0.987
_diffrn_measurement_device_type 'bruker smart'
_diffrn_measurement_method 'w scans'
_diffrn_radiation_monochromator graphite
_diffrn_radiation_source 'fine-focus sealed tube'
_diffrn_radiation_type MoK\a
_diffrn_radiation_wavelength 0.71073
_diffrn_reflns_av_R_equivalents 0.0341
_diffrn_reflns_av_sigmaI/netI 0.0639
_diffrn_reflns_limit_h_max 10
_diffrn_reflns_limit_h_min -14
_diffrn_reflns_limit_k_max 18
_diffrn_reflns_limit_k_min -15
_diffrn_reflns_limit_l_max 25
_diffrn_reflns_limit_l_min -25
_diffrn_reflns_number 20596
_diffrn_reflns_theta_full 25.00
_diffrn_reflns_theta_max 25.03
_diffrn_reflns_theta_min 1.57
_exptl_absorpt_coefficient_mu 4.193
_exptl_absorpt_correction_T_max 0.7040
_exptl_absorpt_correction_T_min 0.3564
_exptl_absorpt_correction_type multi-scan
_exptl_absorpt_process_details sadabs
_exptl_crystal_colour red
_exptl_crystal_density_diffrn 1.802
_exptl_crystal_density_method 'not measured'
_exptl_crystal_description bloc
_exptl_crystal_F_000 1948
_exptl_crystal_size_max 0.31
_exptl_crystal_size_mid 0.23
_exptl_crystal_size_min 0.09
_refine_diff_density_max 2.316
_refine_diff_density_min -1.451
_refine_diff_density_rms 0.171
_refine_ls_extinction_method none
_refine_ls_goodness_of_fit_ref 1.058
_refine_ls_hydrogen_treatment constr
_refine_ls_matrix_type full
_refine_ls_number_parameters 942
_refine_ls_number_reflns 12951
_refine_ls_number_restraints 12
_refine_ls_restrained_S_all 1.061
_refine_ls_R_factor_all 0.0614
_refine_ls_R_factor_gt 0.0467
_refine_ls_shift/su_max 0.002
_refine_ls_shift/su_mean 0.000
_refine_ls_structure_factor_coef Fsqd
_refine_ls_weighting_details 'calc w=1/[\s^2^(Fo^2^)+(0.0534P)^2^+11.9051P] where P=(Fo^2^+2Fc^2^)/3'
_refine_ls_weighting_scheme calc
_refine_ls_wR_factor_gt 0.1106
_refine_ls_wR_factor_ref 0.1181
_reflns_number_gt 10579
_reflns_number_total 12951
_reflns_threshold_expression >2sigma(I)
_cod_data_source_file ic101934t_si_001_2.cif
_cod_data_source_block 6
_cod_original_cell_volume 3713.5(11)
_cod_original_formula_sum 'C77.70 H50.90 Cl0.40 F20 O P4 Pd Pt2'
_cod_database_code 4324136

loop_
_symmetry_equiv_pos_as_xyz
'x, y, z'
'-x, -y, -z'

loop_
_atom_site_label
_atom_site_type_symbol
_atom_site_fract_x
_atom_site_fract_y
_atom_site_fract_z
_atom_site_U_iso_or_equiv
_atom_site_adp_type
_atom_site_occupancy
_atom_site_symmetry_multiplicity
_atom_site_calc_flag
_atom_site_refinement_flags
_atom_site_disorder_assembly
_atom_site_disorder_group
Pt1 Pt 0.70022(3) -0.05272(2) 0.719678(13) 0.01745(9) Uani 1 1 d . . .
Pt2 Pt 1.10629(3) 0.37350(2) 0.805710(14) 0.01889(9) Uani 1 1 d . . .
Pd Pd 0.95122(5) 0.18760(4) 0.78309(3) 0.01651(14) Uani 1 1 d . . .
P1 P 0.83148(18) 0.04665(14) 0.80537(9) 0.0169(4) Uani 1 1 d . . .
P2 P 1.05426(18) 0.26419(14) 0.87543(9) 0.0175(4) Uani 1 1 d . . .
P3 P 0.83125(18) 0.00482(14) 0.65283(9) 0.0176(4) Uani 1 1 d . . .
P4 P 0.87814(18) 0.15437(14) 0.67368(9) 0.0187(4) Uani 1 1 d . . .
F1 F 0.4938(4) 0.0048(3) 0.7878(2) 0.0318(12) Uani 1 1 d . . .
F2 F 0.3419(5) -0.0795(4) 0.8624(3) 0.0454(14) Uani 1 1 d . . .
F3 F 0.3380(5) -0.2451(4) 0.8926(2) 0.0495(16) Uani 1 1 d . . .
F4 F 0.4928(5) -0.3246(4) 0.8477(2) 0.0449(15) Uani 1 1 d . . .
F5 F 0.6500(4) -0.2387(3) 0.7747(2) 0.0324(12) Uani 1 1 d . . .
F6 F 0.6999(5) -0.2328(4) 0.6305(3) 0.0505(15) Uani 1 1 d . . .
F7 F 0.5298(7) -0.3511(5) 0.5422(3) 0.084(2) Uani 1 1 d . . .
F8 F 0.3096(7) -0.3330(5) 0.5140(3) 0.087(3) Uani 1 1 d . . .
F9 F 0.2671(5) -0.1856(5) 0.5698(3) 0.072(2) Uani 1 1 d . . .
F10 F 0.4379(5) -0.0628(4) 0.6556(3) 0.0474(15) Uani 1 1 d . . .
F11 F 1.0419(5) 0.5536(3) 0.8225(2) 0.0346(12) Uani 1 1 d . . .
F12 F 1.1226(6) 0.7144(4) 0.7803(3) 0.0478(15) Uani 1 1 d . . .
F13 F 1.2892(6) 0.7431(4) 0.7017(3) 0.0507(16) Uani 1 1 d . . .
F14 F 1.3798(5) 0.6088(4) 0.6665(3) 0.0495(15) Uani 1 1 d . . .
F15 F 1.3029(5) 0.4479(3) 0.7092(2) 0.0362(12) Uani 1 1 d . . .
F16 F 1.3045(5) 0.5202(4) 0.9112(2) 0.0399(13) Uani 1 1 d . . .
F17 F 1.5382(5) 0.5444(4) 0.9515(3) 0.0572(17) Uani 1 1 d . . .
F18 F 1.6420(5) 0.4244(5) 0.9037(3) 0.0621(18) Uani 1 1 d . . .
F19 F 1.5128(5) 0.2873(4) 0.8107(3) 0.0494(15) Uani 1 1 d . . .
F20 F 1.2832(4) 0.2666(3) 0.7663(2) 0.0321(12) Uani 1 1 d . . .
O O 0.8531(6) 0.3676(4) 0.7520(3) 0.0361(15) Uani 1 1 d . . .
C1 C 0.5826(7) -0.1120(6) 0.7784(4) 0.0232(18) Uani 1 1 d . . .
C2 C 0.4988(8) -0.0763(6) 0.8012(4) 0.029(2) Uani 1 1 d . . .
C3 C 0.4190(8) -0.1193(6) 0.8411(4) 0.033(2) Uani 1 1 d . . .
C4 C 0.4173(8) -0.2025(7) 0.8561(4) 0.034(2) Uani 1 1 d . . .
C5 C 0.4944(8) -0.2419(6) 0.8335(4) 0.033(2) Uani 1 1 d . . .
C6 C 0.5762(8) -0.1959(6) 0.7956(4) 0.0245(18) Uani 1 1 d . . .
C7 C 0.5769(7) -0.1434(6) 0.6484(4) 0.0254(19) Uani 1 1 d . . .
C8 C 0.5930(9) -0.2184(7) 0.6174(4) 0.039(2) Uani 1 1 d . . .
C9 C 0.5055(12) -0.2801(7) 0.5706(5) 0.056(3) Uani 1 1 d . . .
C10 C 0.3982(10) -0.2692(9) 0.5559(4) 0.056(4) Uani 1 1 d . . .
C11 C 0.3759(9) -0.1962(8) 0.5846(4) 0.047(3) Uani 1 1 d . . .
C12 C 0.4649(8) -0.1352(7) 0.6296(4) 0.037(2) Uani 1 1 d . . .
C13 C 1.1679(7) 0.4936(6) 0.7678(4) 0.0242(18) Uani 1 1 d . . .
C14 C 1.1267(8) 0.5643(6) 0.7836(4) 0.0257(19) Uani 1 1 d . . .
C15 C 1.1659(9) 0.6474(6) 0.7632(4) 0.031(2) Uani 1 1 d . . .
C16 C 1.2502(9) 0.6617(6) 0.7230(4) 0.037(2) Uani 1 1 d . . .
C17 C 1.2958(9) 0.5948(6) 0.7054(4) 0.036(2) Uani 1 1 d . . .
C18 C 1.2556(8) 0.5116(6) 0.7277(4) 0.0278(19) Uani 1 1 d . . .
C19 C 1.2843(7) 0.3925(5) 0.8378(3) 0.0200(17) Uani 1 1 d . . .
C20 C 1.3530(8) 0.4617(6) 0.8840(4) 0.0253(19) Uani 1 1 d . . .
C21 C 1.4749(8) 0.4751(6) 0.9059(4) 0.037(2) Uani 1 1 d . . .
C22 C 1.5258(8) 0.4156(7) 0.8812(5) 0.041(2) Uani 1 1 d . . .
C23 C 1.4618(8) 0.3465(6) 0.8350(4) 0.033(2) Uani 1 1 d . . .
C24 C 1.3441(8) 0.3371(6) 0.8138(4) 0.0241(18) Uani 1 1 d . . .
C25 C 0.9269(7) -0.0097(5) 0.8439(3) 0.0175(16) Uani 1 1 d . . .
C26 C 0.9911(7) 0.0251(6) 0.9057(4) 0.0219(18) Uani 1 1 d . . .
H26 H 0.9823 0.0773 0.9282 0.026 Uiso 1 1 calc R . .
C27 C 1.0664(7) -0.0169(6) 0.9330(4) 0.027(2) Uani 1 1 d . . .
H27 H 1.1087 0.0063 0.9746 0.032 Uiso 1 1 calc R . .
C28 C 1.0810(8) -0.0920(6) 0.9009(4) 0.031(2) Uani 1 1 d . . .
H28 H 1.1353 -0.1189 0.9199 0.037 Uiso 1 1 calc R . .
C29 C 1.0178(9) -0.1284(7) 0.8417(4) 0.036(2) Uani 1 1 d . . .
H29 H 1.0271 -0.1810 0.8200 0.043 Uiso 1 1 calc R . .
C30 C 0.9397(8) -0.0877(6) 0.8135(4) 0.0271(19) Uani 1 1 d . . .
H30 H 0.8945 -0.1138 0.7729 0.033 Uiso 1 1 calc R . .
C31 C 0.7521(7) 0.0732(5) 0.8692(3) 0.0202(17) Uani 1 1 d . . .
C32 C 0.7171(7) 0.1509(6) 0.8717(4) 0.0229(18) Uani 1 1 d . . .
H32 H 0.7351 0.1902 0.8406 0.027 Uiso 1 1 calc R . .
C33 C 0.6561(8) 0.1701(7) 0.9198(4) 0.032(2) Uani 1 1 d . . .
H33 H 0.6309 0.2221 0.9213 0.038 Uiso 1 1 calc R . .
C34 C 0.6319(8) 0.1133(7) 0.9657(4) 0.033(2) Uani 1 1 d . . .
H34 H 0.5933 0.1279 0.9996 0.040 Uiso 1 1 calc R . .
C35 C 0.6637(7) 0.0358(6) 0.9624(4) 0.028(2) Uani 1 1 d . . .
H35 H 0.6445 -0.0039 0.9932 0.033 Uiso 1 1 calc R . .
C36 C 0.7236(7) 0.0157(5) 0.9143(3) 0.0208(17) Uani 1 1 d . . .
H36 H 0.7453 -0.0378 0.9122 0.025 Uiso 1 1 calc R . .
C37 C 1.1772(7) 0.2348(5) 0.9150(4) 0.0214(17) Uani 1 1 d . . .
C38 C 1.2160(8) 0.1707(6) 0.8818(4) 0.029(2) Uani 1 1 d . . .
H38 H 1.1748 0.1411 0.8411 0.035 Uiso 1 1 calc R . .
C39 C 1.3159(8) 0.1507(7) 0.9091(5) 0.038(2) Uani 1 1 d . . .
H39 H 1.3445 0.1084 0.8867 0.045 Uiso 1 1 calc R . .
C40 C 1.3727(9) 0.1934(7) 0.9692(6) 0.050(3) Uani 1 1 d . . .
H40 H 1.4395 0.1789 0.9884 0.060 Uiso 1 1 calc R . .
C41 C 1.3343(9) 0.2554(7) 1.0009(5) 0.045(3) Uani 1 1 d . . .
H41 H 1.3746 0.2839 1.0421 0.054 Uiso 1 1 calc R . .
C42 C 1.2378(8) 0.2776(6) 0.9744(4) 0.037(2) Uani 1 1 d . . .
H42 H 1.2129 0.3222 0.9967 0.044 Uiso 1 1 calc R . .
C43 C 0.9846(7) 0.3074(6) 0.9362(4) 0.0232(18) Uani 1 1 d . . .
C44 C 0.9409(7) 0.3786(5) 0.9285(4) 0.0245(19) Uani 1 1 d . . .
H44 H 0.9520 0.4075 0.8918 0.029 Uiso 1 1 calc R . .
C45 C 0.8806(8) 0.4087(6) 0.9737(4) 0.028(2) Uani 1 1 d . . .
H45 H 0.8506 0.4574 0.9678 0.034 Uiso 1 1 calc R . .
C46 C 0.8654(8) 0.3671(6) 1.0268(4) 0.034(2) Uani 1 1 d . . .
H46 H 0.8244 0.3873 1.0575 0.041 Uiso 1 1 calc R . .
C47 C 0.9080(9) 0.2974(6) 1.0362(4) 0.038(2) Uani 1 1 d . . .
H47 H 0.8977 0.2702 1.0736 0.045 Uiso 1 1 calc R . .
C48 C 0.9667(8) 0.2658(6) 0.9912(4) 0.031(2) Uani 1 1 d . . .
H48 H 0.9946 0.2163 0.9975 0.037 Uiso 1 1 calc R . .
C49 C 0.7839(7) -0.0237(5) 0.5678(3) 0.0213(17) Uani 1 1 d . . .
C50 C 0.6727(7) -0.0172(6) 0.5428(4) 0.0244(18) Uani 1 1 d . . .
H50 H 0.6210 -0.0044 0.5704 0.029 Uiso 1 1 calc R . .
C51 C 0.6377(7) -0.0290(6) 0.4789(4) 0.028(2) Uani 1 1 d . . .
H51 H 0.5636 -0.0220 0.4624 0.034 Uiso 1 1 calc R . .
C52 C 0.7103(7) -0.0512(6) 0.4383(4) 0.030(2) Uani 1 1 d . . .
H52 H 0.6854 -0.0597 0.3940 0.036 Uiso 1 1 calc R . .
C53 C 0.8181(7) -0.0610(6) 0.4617(4) 0.0267(19) Uani 1 1 d . . .
H53 H 0.8664 -0.0775 0.4335 0.032 Uiso 1 1 calc R . .
C54 C 0.8571(7) -0.0467(6) 0.5271(4) 0.0238(18) Uani 1 1 d . . .
H54 H 0.9320 -0.0526 0.5434 0.029 Uiso 1 1 calc R . .
C55 C 0.9756(7) -0.0143(5) 0.6698(3) 0.0198(17) Uani 1 1 d . . .
C56 C 1.0812(7) 0.0520(6) 0.7007(3) 0.0235(18) Uani 1 1 d . . .
H56 H 1.0834 0.1132 0.7097 0.028 Uiso 1 1 calc R . .
C57 C 1.1846(8) 0.0293(6) 0.7186(4) 0.030(2) Uani 1 1 d . . .
H57 H 1.2565 0.0748 0.7401 0.036 Uiso 1 1 calc R . .
C58 C 1.1817(8) -0.0593(7) 0.7051(4) 0.031(2) Uani 1 1 d . . .
H58 H 1.2512 -0.0751 0.7181 0.037 Uiso 1 1 calc R . .
C59 C 1.0790(8) -0.1247(7) 0.6730(4) 0.032(2) Uani 1 1 d . . .
H59 H 1.0787 -0.1850 0.6619 0.038 Uiso 1 1 calc R . .
C60 C 0.9755(7) -0.1031(6) 0.6565(4) 0.0256(19) Uani 1 1 d . . .
H60 H 0.9037 -0.1495 0.6359 0.031 Uiso 1 1 calc R . .
C61 C 0.9731(7) 0.2042(5) 0.6166(4) 0.0205(17) Uani 1 1 d . . .
C62 C 1.0918(7) 0.2600(6) 0.6386(4) 0.0254(19) Uani 1 1 d . . .
H62 H 1.1206 0.2736 0.6827 0.031 Uiso 1 1 calc R . .
C63 C 1.1675(8) 0.2955(6) 0.5964(4) 0.032(2) Uani 1 1 d . . .
H63 H 1.2483 0.3336 0.6116 0.038 Uiso 1 1 calc R . .
C64 C 1.1267(8) 0.2763(6) 0.5324(4) 0.030(2) Uani 1 1 d . . .
H64 H 1.1801 0.3001 0.5037 0.035 Uiso 1 1 calc R . .
C65 C 1.0080(8) 0.2221(6) 0.5097(4) 0.0280(19) Uani 1 1 d . . .
H65 H 0.9796 0.2100 0.4656 0.034 Uiso 1 1 calc R . .
C66 C 0.9312(7) 0.1859(6) 0.5517(4) 0.0226(18) Uani 1 1 d . . .
H66 H 0.8500 0.1485 0.5364 0.027 Uiso 1 1 calc R . .
C67 C 0.7359(7) 0.1778(5) 0.6573(3) 0.0211(17) Uani 1 1 d . . .
C68 C 0.6420(7) 0.1422(6) 0.6921(4) 0.0243(18) Uani 1 1 d . . .
H68 H 0.6482 0.0991 0.7192 0.029 Uiso 1 1 calc R . .
C69 C 0.5429(8) 0.1684(6) 0.6875(4) 0.029(2) Uani 1 1 d . . .
H69 H 0.4806 0.1432 0.7114 0.034 Uiso 1 1 calc R . .
C70 C 0.5311(8) 0.2303(6) 0.6493(4) 0.034(2) Uani 1 1 d . . .
H70 H 0.4614 0.2484 0.6467 0.040 Uiso 1 1 calc R . .
C71 C 0.6215(9) 0.2663(7) 0.6143(4) 0.040(2) Uani 1 1 d . . .
H71 H 0.6134 0.3090 0.5872 0.048 Uiso 1 1 calc R . .
C72 C 0.7245(8) 0.2406(6) 0.6182(4) 0.031(2) Uani 1 1 d . . .
H72 H 0.7866 0.2661 0.5942 0.038 Uiso 1 1 calc R . .
C73 C 0.9438(8) 0.3643(6) 0.7716(4) 0.0269(19) Uani 1 1 d . . .
C74 C 0.7890(19) 0.6221(14) 0.8555(6) 0.098(3) Uani 0.75 1 d PD . .
H74A H 0.7467 0.6015 0.8907 0.147 Uiso 0.75 1 calc PR . .
H74B H 0.8020 0.6871 0.8553 0.147 Uiso 0.75 1 calc PR . .
H74C H 0.8673 0.6123 0.8604 0.147 Uiso 0.75 1 calc PR . .
C75 C 0.7126(16) 0.5683(13) 0.7931(6) 0.098(3) Uani 0.75 1 d PD . .
H75A H 0.6993 0.5026 0.7934 0.118 Uiso 0.75 1 calc PR . .
H75B H 0.6327 0.5768 0.7888 0.118 Uiso 0.75 1 calc PR . .
C76 C 0.7748(15) 0.5992(13) 0.7371(6) 0.098(3) Uani 0.75 1 d PD . .
H76A H 0.7960 0.6661 0.7404 0.118 Uiso 0.75 1 calc PR . .
H76B H 0.8513 0.5855 0.7404 0.118 Uiso 0.75 1 calc PR . .
C77 C 0.7040(15) 0.5580(13) 0.6735(6) 0.098(3) Uani 0.75 1 d PD . .
H77A H 0.7571 0.5368 0.6480 0.118 Uiso 0.75 1 calc PR . .
H77B H 0.6851 0.6069 0.6532 0.118 Uiso 0.75 1 calc PR . .
C78 C 0.5885(15) 0.4808(12) 0.6690(7) 0.098(3) Uani 0.75 1 d PD . .
H78A H 0.5413 0.4952 0.7012 0.118 Uiso 0.75 1 calc PR . .
H78B H 0.6068 0.4254 0.6778 0.118 Uiso 0.75 1 calc PR . .
C79 C 0.5115(15) 0.4623(13) 0.6019(8) 0.098(3) Uani 0.75 1 d PD . .
H79A H 0.4409 0.4072 0.5988 0.147 Uiso 0.75 1 calc PR . .
H79B H 0.5608 0.4538 0.5697 0.147 Uiso 0.75 1 calc PR . .
H79C H 0.4845 0.5141 0.5953 0.147 Uiso 0.75 1 calc PR . .
C80 C 0.964(8) 0.545(4) 0.5694(15) 0.10(3) Uiso 0.20 1 d PD . .
H80A H 1.0226 0.6071 0.5841 0.124 Uiso 0.20 1 calc PR . .
H80B H 0.8824 0.5501 0.5610 0.124 Uiso 0.20 1 calc PR . .
Cl1 Cl 1.0000 0.5000 0.5000 0.251(12) Uiso 0.40 2 d SPD . .
Cl2 Cl 0.968(5) 0.477(4) 0.6278(9) 0.251(12) Uiso 0.20 1 d PD . .

loop_
_atom_site_aniso_label
_atom_site_aniso_U_11
_atom_site_aniso_U_22
_atom_site_aniso_U_33
_atom_site_aniso_U_23
_atom_site_aniso_U_13
_atom_site_aniso_U_12
Pt1 0.01443(16) 0.02423(18) 0.01434(15) 0.00730(12) 0.00277(11) 0.00582(13)
Pt2 0.01896(17) 0.02050(17) 0.01930(16) 0.00751(12) 0.00450(12) 0.00755(13)
Pd 0.0151(3) 0.0212(3) 0.0144(3) 0.0066(2) 0.0029(2) 0.0062(2)
P1 0.0161(10) 0.0217(11) 0.0153(9) 0.0063(8) 0.0022(8) 0.0088(8)
P2 0.0176(10) 0.0204(10) 0.0166(9) 0.0064(8) 0.0035(8) 0.0080(8)
P3 0.0158(10) 0.0237(11) 0.0146(9) 0.0068(8) 0.0022(8) 0.0071(8)
P4 0.0173(10) 0.0260(11) 0.0140(9) 0.0085(8) 0.0026(8) 0.0074(9)
F1 0.021(3) 0.036(3) 0.043(3) 0.011(2) 0.010(2) 0.012(2)
F2 0.028(3) 0.058(4) 0.049(3) -0.002(3) 0.019(3) 0.010(3)
F3 0.045(3) 0.058(4) 0.034(3) 0.011(3) 0.026(3) -0.006(3)
F4 0.055(4) 0.038(3) 0.035(3) 0.022(3) 0.008(3) 0.001(3)
F5 0.033(3) 0.033(3) 0.036(3) 0.015(2) 0.008(2) 0.013(2)
F6 0.046(4) 0.041(3) 0.062(4) -0.005(3) 0.012(3) 0.013(3)
F7 0.100(6) 0.056(5) 0.062(4) -0.023(4) 0.008(4) -0.011(4)
F8 0.082(5) 0.088(5) 0.031(3) 0.010(3) -0.019(3) -0.044(4)
F9 0.029(3) 0.111(6) 0.052(4) 0.036(4) -0.023(3) -0.009(3)
F10 0.024(3) 0.072(4) 0.048(3) 0.020(3) -0.001(2) 0.018(3)
F11 0.046(3) 0.029(3) 0.037(3) 0.012(2) 0.017(2) 0.018(2)
F12 0.064(4) 0.027(3) 0.062(4) 0.016(3) 0.020(3) 0.022(3)
F13 0.067(4) 0.031(3) 0.052(3) 0.026(3) 0.007(3) 0.007(3)
F14 0.054(4) 0.044(3) 0.051(3) 0.021(3) 0.030(3) 0.006(3)
F15 0.041(3) 0.029(3) 0.040(3) 0.005(2) 0.023(3) 0.010(2)
F16 0.048(3) 0.039(3) 0.032(3) -0.004(2) 0.006(2) 0.017(3)
F17 0.048(4) 0.053(4) 0.049(3) -0.003(3) -0.018(3) -0.002(3)
F18 0.021(3) 0.085(5) 0.073(4) 0.012(4) -0.012(3) 0.015(3)
F19 0.038(3) 0.070(4) 0.055(4) 0.013(3) 0.013(3) 0.035(3)
F20 0.030(3) 0.041(3) 0.028(3) 0.001(2) 0.003(2) 0.016(2)
O 0.032(4) 0.037(4) 0.041(4) 0.001(3) -0.005(3) 0.018(3)
C1 0.019(4) 0.031(5) 0.017(4) 0.000(3) -0.001(3) 0.006(4)
C2 0.026(5) 0.032(5) 0.022(4) 0.009(4) -0.003(4) 0.003(4)
C3 0.023(5) 0.042(6) 0.024(4) -0.003(4) 0.010(4) -0.001(4)
C4 0.027(5) 0.043(6) 0.025(5) 0.011(4) 0.015(4) -0.004(4)
C5 0.033(5) 0.030(5) 0.023(4) 0.010(4) -0.001(4) -0.006(4)
C6 0.025(5) 0.031(5) 0.019(4) 0.007(3) 0.001(3) 0.010(4)
C7 0.023(5) 0.028(5) 0.020(4) 0.009(4) 0.006(3) -0.001(4)
C8 0.039(6) 0.042(6) 0.021(4) 0.003(4) 0.008(4) -0.005(5)
C9 0.083(9) 0.038(6) 0.026(5) -0.001(5) 0.014(6) -0.008(6)
C10 0.042(7) 0.074(9) 0.018(5) 0.017(5) -0.008(5) -0.024(6)
C11 0.036(6) 0.069(8) 0.023(5) 0.029(5) -0.002(4) -0.007(5)
C12 0.028(5) 0.052(6) 0.019(4) 0.012(4) 0.000(4) -0.007(5)
C13 0.022(4) 0.027(5) 0.021(4) 0.005(3) 0.006(3) 0.003(4)
C14 0.029(5) 0.024(5) 0.024(4) 0.006(3) 0.002(4) 0.009(4)
C15 0.043(6) 0.026(5) 0.028(5) 0.014(4) 0.011(4) 0.013(4)
C16 0.059(7) 0.016(4) 0.033(5) 0.012(4) 0.004(5) 0.007(4)
C17 0.038(6) 0.035(5) 0.033(5) 0.012(4) 0.008(4) 0.007(4)
C18 0.025(5) 0.030(5) 0.026(4) 0.003(4) 0.000(4) 0.008(4)
C19 0.017(4) 0.025(4) 0.018(4) 0.002(3) 0.003(3) 0.006(3)
C20 0.025(5) 0.021(4) 0.027(4) 0.006(4) 0.001(4) 0.005(4)
C21 0.027(5) 0.032(5) 0.041(5) 0.010(4) -0.008(4) 0.000(4)
C22 0.019(5) 0.051(6) 0.049(6) 0.019(5) -0.002(4) 0.005(5)
C23 0.022(5) 0.040(6) 0.041(5) 0.013(4) 0.010(4) 0.012(4)
C24 0.031(5) 0.024(4) 0.018(4) 0.005(3) 0.002(3) 0.010(4)
C25 0.018(4) 0.024(4) 0.014(4) 0.014(3) 0.007(3) 0.007(3)
C26 0.017(4) 0.027(4) 0.028(4) 0.016(4) 0.008(3) 0.011(3)
C27 0.018(4) 0.043(5) 0.022(4) 0.018(4) 0.004(3) 0.008(4)
C28 0.025(5) 0.044(6) 0.036(5) 0.018(4) 0.011(4) 0.024(4)
C29 0.045(6) 0.040(6) 0.038(5) 0.019(4) 0.014(4) 0.029(5)
C30 0.031(5) 0.036(5) 0.021(4) 0.016(4) 0.012(4) 0.015(4)
C31 0.015(4) 0.030(5) 0.017(4) 0.003(3) 0.002(3) 0.010(3)
C32 0.016(4) 0.033(5) 0.023(4) 0.011(4) 0.006(3) 0.009(4)
C33 0.023(5) 0.045(6) 0.032(5) 0.003(4) 0.005(4) 0.020(4)
C34 0.021(5) 0.063(7) 0.019(4) 0.001(4) 0.009(3) 0.018(5)
C35 0.023(5) 0.046(6) 0.022(4) 0.011(4) 0.009(3) 0.018(4)
C36 0.021(4) 0.025(4) 0.017(4) 0.005(3) 0.000(3) 0.009(3)
C37 0.012(4) 0.028(5) 0.027(4) 0.012(4) 0.002(3) 0.008(3)
C38 0.025(5) 0.028(5) 0.040(5) 0.016(4) 0.013(4) 0.010(4)
C39 0.021(5) 0.040(6) 0.059(6) 0.025(5) 0.019(5) 0.011(4)
C40 0.024(5) 0.046(6) 0.082(8) 0.026(6) -0.009(5) 0.014(5)
C41 0.033(6) 0.042(6) 0.055(6) 0.012(5) -0.019(5) 0.013(5)
C42 0.033(5) 0.036(5) 0.041(5) 0.002(4) -0.006(4) 0.016(4)
C43 0.015(4) 0.030(5) 0.025(4) 0.007(4) 0.001(3) 0.008(4)
C44 0.025(5) 0.024(4) 0.025(4) 0.009(3) -0.002(4) 0.009(4)
C45 0.025(5) 0.031(5) 0.031(5) -0.003(4) 0.005(4) 0.015(4)
C46 0.030(5) 0.043(6) 0.029(5) 0.001(4) 0.012(4) 0.010(4)
C47 0.061(7) 0.035(5) 0.027(5) 0.011(4) 0.023(5) 0.022(5)
C48 0.040(5) 0.034(5) 0.029(5) 0.015(4) 0.010(4) 0.021(4)
C49 0.023(4) 0.023(4) 0.016(4) 0.003(3) 0.003(3) 0.006(3)
C50 0.017(4) 0.033(5) 0.022(4) 0.008(4) 0.004(3) 0.006(4)
C51 0.017(4) 0.048(6) 0.020(4) 0.015(4) 0.001(3) 0.009(4)
C52 0.020(5) 0.052(6) 0.016(4) 0.012(4) -0.002(3) 0.008(4)
C53 0.022(5) 0.041(5) 0.016(4) 0.006(4) 0.007(3) 0.008(4)
C54 0.016(4) 0.036(5) 0.019(4) 0.005(4) 0.002(3) 0.009(4)
C55 0.024(4) 0.028(4) 0.014(4) 0.008(3) 0.009(3) 0.014(4)
C56 0.023(4) 0.041(5) 0.014(4) 0.016(4) 0.010(3) 0.016(4)
C57 0.024(5) 0.047(6) 0.019(4) 0.010(4) 0.000(3) 0.010(4)
C58 0.028(5) 0.057(6) 0.019(4) 0.006(4) 0.007(4) 0.028(5)
C59 0.039(5) 0.041(5) 0.029(5) 0.009(4) 0.010(4) 0.027(5)
C60 0.023(4) 0.035(5) 0.019(4) 0.007(4) 0.001(3) 0.009(4)
C61 0.021(4) 0.026(4) 0.019(4) 0.007(3) 0.007(3) 0.011(3)
C62 0.028(5) 0.028(5) 0.021(4) 0.008(3) 0.010(4) 0.006(4)
C63 0.025(5) 0.037(5) 0.028(5) 0.009(4) 0.007(4) -0.001(4)
C64 0.030(5) 0.033(5) 0.025(4) 0.010(4) 0.013(4) 0.005(4)
C65 0.032(5) 0.033(5) 0.019(4) 0.009(4) 0.006(4) 0.009(4)
C66 0.020(4) 0.031(5) 0.020(4) 0.004(3) 0.003(3) 0.011(4)
C67 0.025(4) 0.023(4) 0.018(4) 0.005(3) 0.000(3) 0.012(4)
C68 0.023(4) 0.029(5) 0.021(4) 0.010(3) 0.002(3) 0.007(4)
C69 0.020(4) 0.040(5) 0.027(4) 0.007(4) 0.003(4) 0.011(4)
C70 0.027(5) 0.044(6) 0.038(5) 0.011(4) 0.004(4) 0.023(4)
C71 0.044(6) 0.049(6) 0.034(5) 0.016(5) -0.001(4) 0.026(5)
C72 0.027(5) 0.043(6) 0.030(5) 0.014(4) 0.005(4) 0.016(4)
C73 0.027(5) 0.028(5) 0.028(4) 0.012(4) 0.004(4) 0.010(4)
C74 0.113(8) 0.089(7) 0.089(6) 0.019(5) 0.019(6) 0.025(6)
C75 0.113(8) 0.089(7) 0.089(6) 0.019(5) 0.019(6) 0.025(6)
C76 0.113(8) 0.089(7) 0.089(6) 0.019(5) 0.019(6) 0.025(6)
C77 0.113(8) 0.089(7) 0.089(6) 0.019(5) 0.019(6) 0.025(6)
C78 0.113(8) 0.089(7) 0.089(6) 0.019(5) 0.019(6) 0.025(6)
C79 0.113(8) 0.089(7) 0.089(6) 0.019(5) 0.019(6) 0.025(6)

loop_
_atom_type_symbol
_atom_type_description
_atom_type_scat_dispersion_real
_atom_type_scat_dispersion_imag
_atom_type_scat_source
C C 0.0033 0.0016 'International Tables Vol C Tables 4.2.6.8 and 6.1.1.4'
H H 0.0000 0.0000 'International Tables Vol C Tables 4.2.6.8 and 6.1.1.4'
O O 0.0106 0.0060 'International Tables Vol C Tables 4.2.6.8 and 6.1.1.4'
F F 0.0171 0.0103 'International Tables Vol C Tables 4.2.6.8 and 6.1.1.4'
P P 0.1023 0.0942 'International Tables Vol C Tables 4.2.6.8 and 6.1.1.4'
Pd Pd -0.9988 1.0072 'International Tables Vol C Tables 4.2.6.8 and 6.1.1.4'
Pt Pt -1.7033 8.3905 'International Tables Vol C Tables 4.2.6.8 and 6.1.1.4'
Cl Cl 0.1484 0.1585 'International Tables Vol C Tables 4.2.6.8 and 6.1.1.4'

loop_
_geom_angle_atom_site_label_1
_geom_angle_atom_site_label_2
_geom_angle_atom_site_label_3
_geom_angle
_geom_angle_site_symmetry_1
_geom_angle_site_symmetry_3
_geom_angle_publ_flag
C1 Pt1 C7 85.3(3) . . ?
C1 Pt1 P3 176.6(2) . . ?
C7 Pt1 P3 92.9(2) . . ?
C1 Pt1 P1 90.9(2) . . ?
C7 Pt1 P1 176.2(2) . . ?
P3 Pt1 P1 90.91(7) . . ?
C73 Pt2 C19 175.1(3) . . ?
C73 Pt2 C13 88.2(3) . . ?
C19 Pt2 C13 86.9(3) . . ?
C73 Pt2 P2 97.3(2) . . ?
C19 Pt2 P2 87.5(2) . . ?
C13 Pt2 P2 164.2(2) . . ?
C73 Pt2 Pd 69.3(3) . . ?
C19 Pt2 Pd 114.7(2) . . ?
C13 Pt2 Pd 145.9(2) . . ?
P2 Pt2 Pd 49.12(5) . . ?
P2 Pd P1 105.51(7) . . ?
P2 Pd P4 160.10(8) . . ?
P1 Pd P4 94.37(7) . . ?
P2 Pd Pt2 53.78(5) . . ?
P1 Pd Pt2 158.63(5) . . ?
P4 Pd Pt2 106.35(5) . . ?
C25 P1 C31 102.0(3) . . ?
C25 P1 Pd 109.8(2) . . ?
C31 P1 Pd 105.5(3) . . ?
C25 P1 Pt1 109.7(3) . . ?
C31 P1 Pt1 112.7(3) . . ?
Pd P1 Pt1 116.11(8) . . ?
C37 P2 C43 107.0(4) . . ?
C37 P2 Pd 121.2(3) . . ?
C43 P2 Pd 123.0(3) . . ?
C37 P2 Pt2 116.4(3) . . ?
C43 P2 Pt2 108.3(3) . . ?
Pd P2 Pt2 77.10(6) . . ?
C49 P3 C55 106.8(4) . . ?
C49 P3 P4 105.8(3) . . ?
C55 P3 P4 104.2(3) . . ?
C49 P3 Pt1 120.2(3) . . ?
C55 P3 Pt1 113.3(2) . . ?
P4 P3 Pt1 105.12(10) . . ?
C61 P4 C67 107.3(4) . . ?
C61 P4 P3 107.2(3) . . ?
C67 P4 P3 106.2(3) . . ?
C61 P4 Pd 121.1(3) . . ?
C67 P4 Pd 110.2(3) . . ?
P3 P4 Pd 103.95(9) . . ?
C6 C1 C2 114.2(8) . . ?
C6 C1 Pt1 121.0(6) . . ?
C2 C1 Pt1 124.7(6) . . ?
F1 C2 C1 120.8(7) . . ?
F1 C2 C3 116.1(8) . . ?
C1 C2 C3 123.0(8) . . ?
F2 C3 C4 120.9(8) . . ?
F2 C3 C2 119.6(9) . . ?
C4 C3 C2 119.5(9) . . ?
F3 C4 C5 120.6(9) . . ?
F3 C4 C3 119.5(9) . . ?
C5 C4 C3 119.9(8) . . ?
F4 C5 C4 120.3(8) . . ?
F4 C5 C6 120.3(9) . . ?
C4 C5 C6 119.4(9) . . ?
F5 C6 C1 119.7(7) . . ?
F5 C6 C5 116.4(8) . . ?
C1 C6 C5 123.9(8) . . ?
C8 C7 C12 113.7(8) . . ?
C8 C7 Pt1 124.8(7) . . ?
C12 C7 Pt1 121.5(7) . . ?
F6 C8 C7 119.4(8) . . ?
F6 C8 C9 117.4(10) . . ?
C7 C8 C9 123.2(11) . . ?
C10 C9 F7 121.0(11) . . ?
C10 C9 C8 119.9(11) . . ?
F7 C9 C8 119.0(12) . . ?
C9 C10 F8 119.9(13) . . ?
C9 C10 C11 120.1(10) . . ?
F8 C10 C11 119.9(12) . . ?
F9 C11 C10 119.9(10) . . ?
F9 C11 C12 121.4(12) . . ?
C10 C11 C12 118.7(11) . . ?
F10 C12 C11 115.8(10) . . ?
F10 C12 C7 119.8(8) . . ?
C11 C12 C7 124.4(11) . . ?
C14 C13 C18 114.8(8) . . ?
C14 C13 Pt2 120.4(6) . . ?
C18 C13 Pt2 124.7(6) . . ?
F11 C14 C15 116.1(8) . . ?
F11 C14 C13 119.2(7) . . ?
C15 C14 C13 124.6(8) . . ?
F12 C15 C14 122.1(8) . . ?
F12 C15 C16 119.2(8) . . ?
C14 C15 C16 118.7(8) . . ?
F13 C16 C17 120.2(9) . . ?
F13 C16 C15 119.6(8) . . ?
C17 C16 C15 120.1(8) . . ?
F14 C17 C16 120.4(8) . . ?
F14 C17 C18 119.7(9) . . ?
C16 C17 C18 119.9(9) . . ?
F15 C18 C17 117.9(8) . . ?
F15 C18 C13 120.3(8) . . ?
C17 C18 C13 121.9(8) . . ?
C20 C19 C24 114.9(7) . . ?
C20 C19 Pt2 122.5(6) . . ?
C24 C19 Pt2 122.5(6) . . ?
F16 C20 C19 120.4(7) . . ?
F16 C20 C21 116.9(8) . . ?
C19 C20 C21 122.7(8) . . ?
F17 C21 C22 121.2(8) . . ?
F17 C21 C20 120.2(9) . . ?
C22 C21 C20 118.6(8) . . ?
C23 C22 C21 120.9(9) . . ?
C23 C22 F18 119.3(10) . . ?
C21 C22 F18 119.8(9) . . ?
C22 C23 F19 120.6(8) . . ?
C22 C23 C24 118.7(9) . . ?
F19 C23 C24 120.7(8) . . ?
C23 C24 F20 116.6(8) . . ?
C23 C24 C19 124.2(8) . . ?
F20 C24 C19 119.2(7) . . ?
C30 C25 C26 118.1(7) . . ?
C30 C25 P1 120.9(6) . . ?
C26 C25 P1 121.0(6) . . ?
C27 C26 C25 119.9(8) . . ?
C27 C26 H26 120.0 . . ?
C25 C26 H26 120.0 . . ?
C28 C27 C26 120.8(8) . . ?
C28 C27 H27 119.6 . . ?
C26 C27 H27 119.6 . . ?
C29 C28 C27 120.5(8) . . ?
C29 C28 H28 119.7 . . ?
C27 C28 H28 119.7 . . ?
C28 C29 C30 119.6(9) . . ?
C28 C29 H29 120.2 . . ?
C30 C29 H29 120.2 . . ?
C25 C30 C29 121.0(8) . . ?
C25 C30 H30 119.5 . . ?
C29 C30 H30 119.5 . . ?
C36 C31 C32 119.6(7) . . ?
C36 C31 P1 120.5(6) . . ?
C32 C31 P1 119.9(6) . . ?
C33 C32 C31 119.6(8) . . ?
C33 C32 H32 120.2 . . ?
C31 C32 H32 120.2 . . ?
C34 C33 C32 119.9(8) . . ?
C34 C33 H33 120.1 . . ?
C32 C33 H33 120.1 . . ?
C35 C34 C33 120.4(8) . . ?
C35 C34 H34 119.8 . . ?
C33 C34 H34 119.8 . . ?
C34 C35 C36 120.0(8) . . ?
C34 C35 H35 120.0 . . ?
C36 C35 H35 120.0 . . ?
C35 C36 C31 120.4(8) . . ?
C35 C36 H36 119.8 . . ?
C31 C36 H36 119.8 . . ?
C42 C37 C38 119.8(8) . . ?
C42 C37 P2 122.3(7) . . ?
C38 C37 P2 117.7(6) . . ?
C39 C38 C37 119.5(9) . . ?
C39 C38 H38 120.2 . . ?
C37 C38 H38 120.2 . . ?
C40 C39 C38 119.1(10) . . ?
C40 C39 H39 120.5 . . ?
C38 C39 H39 120.5 . . ?
C41 C40 C39 120.9(9) . . ?
C41 C40 H40 119.5 . . ?
C39 C40 H40 119.5 . . ?
C40 C41 C42 120.8(10) . . ?
C40 C41 H41 119.6 . . ?
C42 C41 H41 119.6 . . ?
C41 C42 C37 119.8(9) . . ?
C41 C42 H42 120.1 . . ?
C37 C42 H42 120.1 . . ?
C44 C43 C48 118.1(8) . . ?
C44 C43 P2 121.0(6) . . ?
C48 C43 P2 120.8(6) . . ?
C43 C44 C45 121.2(8) . . ?
C43 C44 H44 119.4 . . ?
C45 C44 H44 119.4 . . ?
C46 C45 C44 119.1(8) . . ?
C46 C45 H45 120.4 . . ?
C44 C45 H45 120.4 . . ?
C47 C46 C45 121.3(9) . . ?
C47 C46 H46 119.4 . . ?
C45 C46 H46 119.4 . . ?
C46 C47 C48 120.3(8) . . ?
C46 C47 H47 119.9 . . ?
C48 C47 H47 119.9 . . ?
C47 C48 C43 120.0(8) . . ?
C47 C48 H48 120.0 . . ?
C43 C48 H48 120.0 . . ?
C54 C49 C50 119.5(7) . . ?
C54 C49 P3 122.4(6) . . ?
C50 C49 P3 118.0(6) . . ?
C51 C50 C49 120.6(8) . . ?
C51 C50 H50 119.7 . . ?
C49 C50 H50 119.7 . . ?
C50 C51 C52 120.1(8) . . ?
C50 C51 H51 120.0 . . ?
C52 C51 H51 120.0 . . ?
C53 C52 C51 120.5(7) . . ?
C53 C52 H52 119.7 . . ?
C51 C52 H52 119.7 . . ?
C52 C53 C54 120.3(8) . . ?
C52 C53 H53 119.9 . . ?
C54 C53 H53 119.9 . . ?
C49 C54 C53 118.9(7) . . ?
C49 C54 H54 120.5 . . ?
C53 C54 H54 120.5 . . ?
C56 C55 C60 118.6(7) . . ?
C56 C55 P3 123.9(6) . . ?
C60 C55 P3 117.2(6) . . ?
C55 C56 C57 120.3(8) . . ?
C55 C56 H56 119.8 . . ?
C57 C56 H56 119.8 . . ?
C58 C57 C56 119.8(8) . . ?
C58 C57 H57 120.1 . . ?
C56 C57 H57 120.1 . . ?
C59 C58 C57 120.2(8) . . ?
C59 C58 H58 119.9 . . ?
C57 C58 H58 119.9 . . ?
C58 C59 C60 120.2(9) . . ?
C58 C59 H59 119.9 . . ?
C60 C59 H59 119.9 . . ?
C59 C60 C55 120.8(8) . . ?
C59 C60 H60 119.6 . . ?
C55 C60 H60 119.6 . . ?
C62 C61 C66 119.5(7) . . ?
C62 C61 P4 118.5(6) . . ?
C66 C61 P4 121.9(6) . . ?
C63 C62 C61 119.9(8) . . ?
C63 C62 H62 120.0 . . ?
C61 C62 H62 120.0 . . ?
C62 C63 C64 120.6(8) . . ?
C62 C63 H63 119.7 . . ?
C64 C63 H63 119.7 . . ?
C63 C64 C65 120.2(8) . . ?
C63 C64 H64 119.9 . . ?
C65 C64 H64 119.9 . . ?
C66 C65 C64 119.7(8) . . ?
C66 C65 H65 120.1 . . ?
C64 C65 H65 120.1 . . ?
C65 C66 C61 120.1(8) . . ?
C65 C66 H66 120.0 . . ?
C61 C66 H66 120.0 . . ?
C72 C67 C68 118.3(8) . . ?
C72 C67 P4 121.5(6) . . ?
C68 C67 P4 119.6(6) . . ?
C69 C68 C67 121.0(8) . . ?
C69 C68 H68 119.5 . . ?
C67 C68 H68 119.5 . . ?
C68 C69 C70 121.2(8) . . ?
C68 C69 H69 119.4 . . ?
C70 C69 H69 119.4 . . ?
C69 C70 C71 119.2(8) . . ?
C69 C70 H70 120.4 . . ?
C71 C70 H70 120.4 . . ?
C70 C71 C72 120.8(9) . . ?
C70 C71 H71 119.6 . . ?
C72 C71 H71 119.6 . . ?
C67 C72 C71 119.6(8) . . ?
C67 C72 H72 120.2 . . ?
C71 C72 H72 120.2 . . ?
O C73 Pt2 173.4(8) . . ?
C75 C74 H74A 109.5 . . ?
C75 C74 H74B 109.5 . . ?
H74A C74 H74B 109.5 . . ?
C75 C74 H74C 109.5 . . ?
H74A C74 H74C 109.5 . . ?
H74B C74 H74C 109.5 . . ?
C76 C75 C74 111.1(9) . . ?
C76 C75 H75A 109.4 . . ?
C74 C75 H75A 109.4 . . ?
C76 C75 H75B 109.4 . . ?
C74 C75 H75B 109.4 . . ?
H75A C75 H75B 108.0 . . ?
C77 C76 C75 116.1(8) . . ?
C77 C76 H76A 108.3 . . ?
C75 C76 H76A 108.3 . . ?
C77 C76 H76B 108.3 . . ?
C75 C76 H76B 108.3 . . ?
H76A C76 H76B 107.4 . . ?
C76 C77 C78 118.5(8) . . ?
C76 C77 H77A 107.7 . . ?
C78 C77 H77A 107.7 . . ?
C76 C77 H77B 107.7 . . ?
C78 C77 H77B 107.7 . . ?
H77A C77 H77B 107.1 . . ?
C77 C78 C79 111.3(9) . . ?
C77 C78 H78A 109.4 . . ?
C79 C78 H78A 109.4 . . ?
C77 C78 H78B 109.4 . . ?
C79 C78 H78B 109.4 . . ?
H78A C78 H78B 108.0 . . ?
C78 C79 H79A 109.5 . . ?
C78 C79 H79B 109.5 . . ?
H79A C79 H79B 109.5 . . ?
C78 C79 H79C 109.5 . . ?
H79A C79 H79C 109.5 . . ?
H79B C79 H79C 109.5 . . ?
Cl2 C80 Cl1 110.9(9) . . ?
Cl2 C80 H80A 109.5 . . ?
Cl1 C80 H80A 109.5 . . ?
Cl2 C80 H80B 109.5 . . ?
Cl1 C80 H80B 109.5 . . ?
H80A C80 H80B 108.1 . . ?
C80 Cl1 C80 180.0(12) . 2_766 ?

loop_
_geom_bond_atom_site_label_1
_geom_bond_atom_site_label_2
_geom_bond_distance
_geom_bond_site_symmetry_2
_geom_bond_publ_flag
Pt1 C1 2.048(8) . ?
Pt1 C7 2.059(8) . ?
Pt1 P3 2.270(2) . ?
Pt1 P1 2.341(2) . ?
Pt2 C73 1.929(9) . ?
Pt2 C19 2.053(8) . ?
Pt2 C13 2.073(8) . ?
Pt2 P2 2.369(2) . ?
Pt2 Pd 2.8621(8) . ?
Pd P2 2.220(2) . ?
Pd P1 2.340(2) . ?
Pd P4 2.363(2) . ?
P1 C25 1.817(8) . ?
P1 C31 1.837(8) . ?
P2 C37 1.807(8) . ?
P2 C43 1.809(8) . ?
P3 C49 1.821(8) . ?
P3 C55 1.826(8) . ?
P3 P4 2.215(3) . ?
P4 C61 1.823(8) . ?
P4 C67 1.834(8) . ?
F1 C2 1.347(10) . ?
F2 C3 1.352(10) . ?
F3 C4 1.346(9) . ?
F4 C5 1.355(10) . ?
F5 C6 1.346(9) . ?
F6 C8 1.355(12) . ?
F7 C9 1.342(14) . ?
F8 C10 1.360(11) . ?
F9 C11 1.353(13) . ?
F10 C12 1.359(12) . ?
F11 C14 1.359(10) . ?
F12 C15 1.345(10) . ?
F13 C16 1.356(9) . ?
F14 C17 1.349(10) . ?
F15 C18 1.340(10) . ?
F16 C20 1.347(10) . ?
F17 C21 1.345(10) . ?
F18 C22 1.361(10) . ?
F19 C23 1.352(10) . ?
F20 C24 1.375(9) . ?
O C73 1.125(10) . ?
C1 C6 1.382(12) . ?
C1 C2 1.394(12) . ?
C2 C3 1.405(12) . ?
C3 C4 1.368(14) . ?
C4 C5 1.358(13) . ?
C5 C6 1.403(12) . ?
C7 C8 1.371(13) . ?
C7 C12 1.388(13) . ?
C8 C9 1.399(14) . ?
C9 C10 1.339(18) . ?
C10 C11 1.360(17) . ?
C11 C12 1.379(13) . ?
C13 C14 1.374(12) . ?
C13 C18 1.401(12) . ?
C14 C15 1.369(11) . ?
C15 C16 1.371(13) . ?
C16 C17 1.363(13) . ?
C17 C18 1.391(12) . ?
C19 C20 1.366(11) . ?
C19 C24 1.379(11) . ?
C20 C21 1.404(12) . ?
C21 C22 1.359(14) . ?
C22 C23 1.352(14) . ?
C23 C24 1.369(12) . ?
C25 C30 1.389(11) . ?
C25 C26 1.417(11) . ?
C26 C27 1.378(11) . ?
C26 H26 0.9500 . ?
C27 C28 1.374(12) . ?
C27 H27 0.9500 . ?
C28 C29 1.371(13) . ?
C28 H28 0.9500 . ?
C29 C30 1.397(12) . ?
C29 H29 0.9500 . ?
C30 H30 0.9500 . ?
C31 C36 1.385(11) . ?
C31 C32 1.403(11) . ?
C32 C33 1.390(11) . ?
C32 H32 0.9500 . ?
C33 C34 1.389(13) . ?
C33 H33 0.9500 . ?
C34 C35 1.378(13) . ?
C34 H34 0.9500 . ?
C35 C36 1.383(11) . ?
C35 H35 0.9500 . ?
C36 H36 0.9500 . ?
C37 C42 1.385(12) . ?
C37 C38 1.398(12) . ?
C38 C39 1.395(12) . ?
C38 H38 0.9500 . ?
C39 C40 1.386(15) . ?
C39 H39 0.9500 . ?
C40 C41 1.357(15) . ?
C40 H40 0.9500 . ?
C41 C42 1.374(12) . ?
C41 H41 0.9500 . ?
C42 H42 0.9500 . ?
C43 C44 1.387(11) . ?
C43 C48 1.411(11) . ?
C44 C45 1.400(11) . ?
C44 H44 0.9500 . ?
C45 C46 1.371(12) . ?
C45 H45 0.9500 . ?
C46 C47 1.363(13) . ?
C46 H46 0.9500 . ?
C47 C48 1.392(12) . ?
C47 H47 0.9500 . ?
C48 H48 0.9500 . ?
C49 C54 1.398(11) . ?
C49 C50 1.400(11) . ?
C50 C51 1.367(11) . ?
C50 H50 0.9500 . ?
C51 C52 1.385(12) . ?
C51 H51 0.9500 . ?
C52 C53 1.375(12) . ?
C52 H52 0.9500 . ?
C53 C54 1.405(11) . ?
C53 H53 0.9500 . ?
C54 H54 0.9500 . ?
C55 C56 1.389(11) . ?
C55 C60 1.392(11) . ?
C56 C57 1.402(11) . ?
C56 H56 0.9500 . ?
C57 C58 1.379(13) . ?
C57 H57 0.9500 . ?
C58 C59 1.370(13) . ?
C58 H58 0.9500 . ?
C59 C60 1.386(12) . ?
C59 H59 0.9500 . ?
C60 H60 0.9500 . ?
C61 C62 1.393(11) . ?
C61 C66 1.398(11) . ?
C62 C63 1.378(11) . ?
C62 H62 0.9500 . ?
C63 C64 1.379(12) . ?
C63 H63 0.9500 . ?
C64 C65 1.388(12) . ?
C64 H64 0.9500 . ?
C65 C66 1.386(11) . ?
C65 H65 0.9500 . ?
C66 H66 0.9500 . ?
C67 C72 1.384(11) . ?
C67 C68 1.407(11) . ?
C68 C69 1.354(12) . ?
C68 H68 0.9500 . ?
C69 C70 1.362(12) . ?
C69 H69 0.9500 . ?
C70 C71 1.382(13) . ?
C70 H70 0.9500 . ?
C71 C72 1.393(13) . ?
C71 H71 0.9500 . ?
C72 H72 0.9500 . ?
C74 C75 1.532(9) . ?
C74 H74A 0.9800 . ?
C74 H74B 0.9800 . ?
C74 H74C 0.9800 . ?
C75 C76 1.524(9) . ?
C75 H75A 0.9900 . ?
C75 H75B 0.9900 . ?
C76 C77 1.489(8) . ?
C76 H76A 0.9900 . ?
C76 H76B 0.9900 . ?
C77 C78 1.492(9) . ?
C77 H77A 0.9900 . ?
C77 H77B 0.9900 . ?
C78 C79 1.565(9) . ?
C78 H78A 0.9900 . ?
C78 H78B 0.9900 . ?
C79 H79A 0.9800 . ?
C79 H79B 0.9800 . ?
C79 H79C 0.9800 . ?
C80 Cl2 1.731(10) . ?
C80 Cl1 1.744(10) . ?
C80 H80A 0.9900 . ?
C80 H80B 0.9900 . ?
Cl1 C80 1.745(10) 2_766 ?
